data_7200950
loop_
_publ_author_name
'Callear, Samantha K.'
'Hursthouse, Michael B.'
'Threlfall, Terence L.'

_publ_section_title
;
 Co-crystallisation of organic \a,\w-dicarboxylic acids with the cyclic
 amides 2-pyrrolidinone and 2-imidazolidinone
;
_journal_issue 8
_journal_name_full CrystEngComm
_journal_page_first 1609
_journal_paper_doi 10.1039/b901453e
_journal_volume 11
_journal_year 2009
_chemical_formula_sum 'C12 H18 N2 O6'
_chemical_formula_weight 286.28
_chemical_name_systematic
;
2
;
_space_group_IT_number 14
_symmetry_cell_setting monoclinic
_symmetry_space_group_name_Hall '-P 2yn'
_symmetry_space_group_name_H-M 'P 1 21/n 1'
_atom_sites_solution_hydrogens geom
_atom_sites_solution_primary direct
_atom_sites_solution_secondary difmap
_audit_creation_method SHELXL-97
_cell_angle_alpha 90.00
_cell_angle_beta 108.971(2)
_cell_angle_gamma 90.00
_cell_formula_units_Z 2
_cell_length_a 11.6287(3)
_cell_length_b 5.1904(2)
_cell_length_c 11.9417(3)
_cell_measurement_reflns_used 1678
_cell_measurement_temperature 120(2)
_cell_measurement_theta_max 27.48
_cell_measurement_theta_min 2.91
_cell_volume 681.62(4)
_computing_cell_refinement 'DENZO (Otwinowski & Minor, 1997) & COLLECT (Hooft, R.W.W., 1998)'
_computing_data_collection 'COLLECT (Hooft, R.W.W., 1998)'
_computing_data_reduction 'DENZO (Otwinowski & Minor, 1997) & COLLECT (Hooft, R.W.W., 1998)'
_computing_structure_refinement 'SHELXL-97 (Sheldrick, 1997)'
_diffrn_ambient_temperature 120(2)
_diffrn_detector_area_resol_mean 9.091
_diffrn_measured_fraction_theta_full 0.997
_diffrn_measured_fraction_theta_max 0.997
_diffrn_measurement_device_type 'Bruker-Nonius 95mm CCD camera on \k-goniostat'
_diffrn_measurement_method '\f & \w scans'
_diffrn_radiation_monochromator '10cm confocal mirrors'
_diffrn_radiation_source 'Bruker-Nonius FR591 rotating anode'
_diffrn_radiation_type MoK\a
_diffrn_radiation_wavelength 0.71073
_diffrn_reflns_av_R_equivalents 0.0483
_diffrn_reflns_av_sigmaI/netI 0.0413
_diffrn_reflns_limit_h_max 15
_diffrn_reflns_limit_h_min -14
_diffrn_reflns_limit_k_max 6
_diffrn_reflns_limit_k_min -6
_diffrn_reflns_limit_l_max 15
_diffrn_reflns_limit_l_min -15
_diffrn_reflns_number 7393
_diffrn_reflns_theta_full 27.47
_diffrn_reflns_theta_max 27.47
_diffrn_reflns_theta_min 3.61
_exptl_absorpt_coefficient_mu 0.113
_exptl_absorpt_correction_T_max 0.9911
_exptl_absorpt_correction_T_min 0.9822
_exptl_absorpt_correction_type multi-scan
_exptl_absorpt_process_details 'SADABS V2.10 (Sheldrick, G.M., 2003)'
_exptl_crystal_colour colourless
_exptl_crystal_density_diffrn 1.395
_exptl_crystal_density_method 'not measured'
_exptl_crystal_description block
_exptl_crystal_F_000 304
_exptl_crystal_size_max 0.16
_exptl_crystal_size_mid 0.13
_exptl_crystal_size_min 0.08
_refine_diff_density_max 0.351
_refine_diff_density_min -0.246
_refine_diff_density_rms 0.054
_refine_ls_extinction_method none
_refine_ls_goodness_of_fit_ref 1.089
_refine_ls_hydrogen_treatment constr
_refine_ls_matrix_type full
_refine_ls_number_parameters 94
_refine_ls_number_reflns 1553
_refine_ls_number_restraints 0
_refine_ls_restrained_S_all 1.089
_refine_ls_R_factor_all 0.0717
_refine_ls_R_factor_gt 0.0531
_refine_ls_shift/su_max 0.001
_refine_ls_shift/su_mean 0.000
_refine_ls_structure_factor_coef Fsqd
_refine_ls_weighting_details 'calc w=1/[\s^2^(Fo^2^)+(0.0038P)^2^+0.7980P] where P=(Fo^2^+2Fc^2^)/3'
_refine_ls_weighting_scheme calc
_refine_ls_wR_factor_gt 0.1011
_refine_ls_wR_factor_ref 0.1107
_reflns_number_gt 1239
_reflns_number_total 1553
_reflns_threshold_expression >2sigma(I)
_cod_data_source_file b901453e.txt
_cod_data_source_block 06skc0081p21n
_cod_original_sg_symbol_H-M P21/n
_cod_database_code 7200950

loop_
_symmetry_equiv_pos_as_xyz
'x, y, z'
'-x+1/2, y+1/2, -z+1/2'
'-x, -y, -z'
'x-1/2, -y-1/2, z-1/2'

loop_
_atom_site_label
_atom_site_type_symbol
_atom_site_fract_x
_atom_site_fract_y
_atom_site_fract_z
_atom_site_U_iso_or_equiv
_atom_site_adp_type
_atom_site_occupancy
_atom_site_symmetry_multiplicity
_atom_site_calc_flag
_atom_site_refinement_flags
_atom_site_disorder_assembly
_atom_site_disorder_group
C1 C 0.35614(17) 0.1183(4) 0.02918(16) 0.0230(4) Uani 1 1 d . . .
C2 C 0.45781(17) -0.0467(4) 0.01940(16) 0.0234(4) Uani 1 1 d . . .
H2 H 0.4611 -0.2228 0.0418 0.028 Uiso 1 1 calc R . .
O1A O 0.33254(12) 0.3316(3) -0.01544(13) 0.0281(4) Uani 1 1 d . . .
O1B O 0.29561(13) 0.0038(3) 0.09037(12) 0.0276(3) Uani 1 1 d . . .
H1 H 0.2344 0.0927 0.0879 0.083(11) Uiso 1 1 calc R . .
C22 C 0.52925(17) 0.2932(4) -0.37828(16) 0.0213(4) Uani 1 1 d . . .
C23 C 0.54729(17) 0.4965(4) -0.28504(17) 0.0227(4) Uani 1 1 d . . .
H23A H 0.5719 0.6622 -0.3115 0.027 Uiso 1 1 calc R . .
H23B H 0.6097 0.4435 -0.2102 0.027 Uiso 1 1 calc R . .
C24 C 0.42126(17) 0.5179(4) -0.26975(17) 0.0233(4) Uani 1 1 d . . .
H24A H 0.4288 0.5433 -0.1855 0.028 Uiso 1 1 calc R . .
H24B H 0.3744 0.6631 -0.3167 0.028 Uiso 1 1 calc R . .
C25 C 0.36002(17) 0.2592(4) -0.31571(17) 0.0216(4) Uani 1 1 d . . .
H25A H 0.3695 0.1363 -0.2499 0.026 Uiso 1 1 calc R . .
H25B H 0.2724 0.2824 -0.3595 0.026 Uiso 1 1 calc R . .
N21 N 0.42544(14) 0.1715(3) -0.39402(14) 0.0222(4) Uani 1 1 d . . .
H21 H 0.3983 0.0488 -0.4469 0.026(6) Uiso 1 1 calc R . .
O22 O 0.60204(13) 0.2411(3) -0.43283(13) 0.0292(4) Uani 1 1 d . . .

loop_
_atom_site_aniso_label
_atom_site_aniso_U_11
_atom_site_aniso_U_22
_atom_site_aniso_U_33
_atom_site_aniso_U_23
_atom_site_aniso_U_13
_atom_site_aniso_U_12
C1 0.0200(9) 0.0276(10) 0.0186(9) -0.0033(8) 0.0023(7) 0.0026(8)
C2 0.0233(9) 0.0238(10) 0.0202(9) -0.0012(8) 0.0030(7) -0.0005(8)
O1A 0.0262(7) 0.0298(8) 0.0312(8) 0.0020(7) 0.0133(6) 0.0007(6)
O1B 0.0267(8) 0.0265(8) 0.0318(8) 0.0041(6) 0.0123(6) 0.0064(6)
C22 0.0242(9) 0.0200(9) 0.0208(9) 0.0001(8) 0.0087(8) -0.0002(8)
C23 0.0248(10) 0.0216(10) 0.0224(9) -0.0037(8) 0.0086(8) -0.0013(8)
C24 0.0279(10) 0.0203(10) 0.0221(9) -0.0012(8) 0.0087(8) 0.0024(8)
C25 0.0230(10) 0.0233(10) 0.0203(9) 0.0015(8) 0.0097(7) -0.0003(8)
N21 0.0238(8) 0.0218(8) 0.0224(8) -0.0046(7) 0.0092(7) -0.0054(7)
O22 0.0289(8) 0.0303(8) 0.0334(8) -0.0102(7) 0.0170(6) -0.0076(6)

loop_
_atom_type_symbol
_atom_type_description
_atom_type_scat_dispersion_real
_atom_type_scat_dispersion_imag
_atom_type_scat_source
C C 0.0033 0.0016 'International Tables Vol C Tables 4.2.6.8 and 6.1.1.4'
H H 0.0000 0.0000 'International Tables Vol C Tables 4.2.6.8 and 6.1.1.4'
N N 0.0061 0.0033 'International Tables Vol C Tables 4.2.6.8 and 6.1.1.4'
O O 0.0106 0.0060 'International Tables Vol C Tables 4.2.6.8 and 6.1.1.4'

loop_
_geom_angle_atom_site_label_1
_geom_angle_atom_site_label_2
_geom_angle_atom_site_label_3
_geom_angle
_geom_angle_site_symmetry_1
_geom_angle_site_symmetry_3
_geom_angle_publ_flag
O1A C1 O1B 124.71(18) . . ?
O1A C1 C2 123.84(18) . . ?
O1B C1 C2 111.44(17) . . ?
C2 C2 C1 121.3(2) 3_655 . ?
C2 C2 H2 119.4 3_655 . ?
C1 C2 H2 119.4 . . ?
C1 O1B H1 109.5 . . ?
O22 C22 N21 124.27(18) . . ?
O22 C22 C23 125.64(17) . . ?
N21 C22 C23 110.08(16) . . ?
C22 C23 C24 103.31(15) . . ?
C22 C23 H23A 111.1 . . ?
C24 C23 H23A 111.1 . . ?
C22 C23 H23B 111.1 . . ?
C24 C23 H23B 111.1 . . ?
H23A C23 H23B 109.1 . . ?
C25 C24 C23 104.10(15) . . ?
C25 C24 H24A 110.9 . . ?
C23 C24 H24A 110.9 . . ?
C25 C24 H24B 110.9 . . ?
C23 C24 H24B 110.9 . . ?
H24A C24 H24B 109.0 . . ?
N21 C25 C24 102.97(14) . . ?
N21 C25 H25A 111.2 . . ?
C24 C25 H25A 111.2 . . ?
N21 C25 H25B 111.2 . . ?
C24 C25 H25B 111.2 . . ?
H25A C25 H25B 109.1 . . ?
C22 N21 C25 113.77(16) . . ?
C22 N21 H21 123.1 . . ?
C25 N21 H21 123.1 . . ?

loop_
_geom_bond_atom_site_label_1
_geom_bond_atom_site_label_2
_geom_bond_distance
_geom_bond_site_symmetry_2
_geom_bond_publ_flag
C1 O1A 1.220(2) . ?
C1 O1B 1.310(2) . ?
C1 C2 1.495(3) . ?
C2 C2 1.307(4) 3_655 ?
C2 H2 0.9500 . ?
O1B H1 0.8400 . ?
C22 O22 1.254(2) . ?
C22 N21 1.321(2) . ?
C22 C23 1.499(3) . ?
C23 C24 1.539(3) . ?
C23 H23A 0.9900 . ?
C23 H23B 0.9900 . ?
C24 C25 1.535(3) . ?
C24 H24A 0.9900 . ?
C24 H24B 0.9900 . ?
C25 N21 1.457(2) . ?
C25 H25A 0.9900 . ?
C25 H25B 0.9900 . ?
N21 H21 0.8800 . ?

loop_
_geom_hbond_atom_site_label_D
_geom_hbond_atom_site_label_H
_geom_hbond_atom_site_label_A
_geom_hbond_distance_DH
_geom_hbond_distance_HA
_geom_hbond_distance_DA
_geom_hbond_angle_DHA
_geom_hbond_site_symmetry_A
O1B H1 O22 0.84 1.71 2.5476(19) 173.5 4_566
N21 H21 O22 0.88 2.08 2.921(2) 159.9 3_654
